data_2017563
loop_
_publ_author_name
'Lennartson, Anders'
'H\%akansson, Mikael'

_publ_section_title
;
 Hydrogen-bonded network structures in dipyridinium,
 bis(2-methylpyridinium), bis(3-methylpyridinium) and
 bis(4-methylpyridinium) dioxidobis(oxydiacetato)uranate(VI)
;
_journal_coeditor_code GG3221
_journal_issue 3
_journal_name_full 'Acta Crystallographica Section C'
_journal_page_first m69
_journal_page_last m74
_journal_paper_doi 10.1107/S0108270109053839
_journal_volume 66
_journal_year 2010
_chemical_formula_iupac '(C6 H8 N)2 [U (C4 H4 O5)2 O2]'
_chemical_formula_moiety '2C6 H8 N + , C8 H8 O12 U 2-'
_chemical_formula_sum 'C20 H24 N2 O12 U'
_chemical_formula_weight 722.44
_chemical_name_systematic
;
bis(2-methyl-pyridinium) dioxidobis(oxydiacetato)uranate(VI)
;
_space_group_IT_number 14
_symmetry_cell_setting monoclinic
_symmetry_space_group_name_Hall '-P 2ybc'
_symmetry_space_group_name_H-M 'P 1 21/c 1'
_atom_sites_solution_hydrogens geom
_atom_sites_solution_primary direct
_atom_sites_solution_secondary difmap
_audit_creation_method SHELXL97
_cell_angle_alpha 90.00
_cell_angle_beta 111.490(7)
_cell_angle_gamma 90.00
_cell_formula_units_Z 2
_cell_length_a 9.183(2)
_cell_length_b 11.104(3)
_cell_length_c 12.826(4)
_cell_measurement_reflns_used 7415
_cell_measurement_temperature 295(2)
_cell_measurement_theta_max 25.00
_cell_measurement_theta_min 3.01
_cell_volume 1216.9(6)
_computing_cell_refinement 'CrystalClear (Rigaku, 2000)'
_computing_data_collection 'CrystalClear (Rigaku, 2000)'
_computing_data_reduction 'CrystalClear (Rigaku, 2000)'
_computing_molecular_graphics
;
ORTEP-3 (Farrugia, 1997) and PLUTON (Spek, 2009)
;
_computing_publication_material 'SHELXL97 (Sheldrick, 2008)'
_computing_structure_refinement 'SHELXL97 (Sheldrick, 2008)'
_computing_structure_solution 'SIR92 (Altomare <i>et al.</i>,  1993)'
_diffrn_ambient_temperature 295(2)
_diffrn_detector_area_resol_mean 105
_diffrn_measured_fraction_theta_full 0.985
_diffrn_measured_fraction_theta_max 0.985
_diffrn_measurement_device_type 'Rigaku R-AXIS IIC image-plate'
_diffrn_measurement_method \f
_diffrn_radiation_monochromator graphite
_diffrn_radiation_type MoK\a
_diffrn_radiation_wavelength 0.71073
_diffrn_reflns_av_R_equivalents 0.0271
_diffrn_reflns_av_sigmaI/netI 0.0230
_diffrn_reflns_limit_h_max 10
_diffrn_reflns_limit_h_min -10
_diffrn_reflns_limit_k_max 13
_diffrn_reflns_limit_k_min -13
_diffrn_reflns_limit_l_max 15
_diffrn_reflns_limit_l_min -14
_diffrn_reflns_number 7415
_diffrn_reflns_theta_full 25.00
_diffrn_reflns_theta_max 25.00
_diffrn_reflns_theta_min 3.01
_diffrn_standards_decay_% 0
_diffrn_standards_interval_count 0
_diffrn_standards_interval_time 0
_diffrn_standards_number 0
_exptl_absorpt_coefficient_mu 6.734
_exptl_absorpt_correction_T_max 0.510
_exptl_absorpt_correction_T_min 0.304
_exptl_absorpt_correction_type multi-scan
_exptl_absorpt_process_details '(CrystalClear; Rigaku, 2000)'
_exptl_crystal_colour yellow
_exptl_crystal_density_diffrn 1.971
_exptl_crystal_density_method 'not measured'
_exptl_crystal_description prism
_exptl_crystal_F_000 692
_exptl_crystal_size_max 0.2
_exptl_crystal_size_mid 0.2
_exptl_crystal_size_min 0.1
_refine_diff_density_max 1.148
_refine_diff_density_min -1.378
_refine_ls_extinction_method none
_refine_ls_goodness_of_fit_ref 0.918
_refine_ls_hydrogen_treatment mixed
_refine_ls_matrix_type full
_refine_ls_number_parameters 165
_refine_ls_number_reflns 2106
_refine_ls_number_restraints 0
_refine_ls_restrained_S_all 0.918
_refine_ls_R_factor_all 0.0352
_refine_ls_R_factor_gt 0.0219
_refine_ls_shift/su_max 0.001
_refine_ls_shift/su_mean 0.000
_refine_ls_structure_factor_coef Fsqd
_refine_ls_weighting_details 'w = 1/[\s^2^(Fo^2^)+(0.0396P)^2^+1.7775P] where P=(Fo^2^+2Fc^2^)/3'
_refine_ls_weighting_scheme calc
_refine_ls_wR_factor_gt 0.0528
_refine_ls_wR_factor_ref 0.0594
_reflns_number_gt 1694
_reflns_number_total 2106
_reflns_threshold_expression I>2\s(I)
_cod_data_source_file gg3221.cif
_cod_data_source_block II
_cod_original_cell_volume 1217.0(6)
_cod_original_sg_symbol_H-M 'P 21/c'
_cod_database_code 2017563
_cod_database_fobs_code 2017563

loop_
_symmetry_equiv_pos_as_xyz
'x, y, z'
'-x, y+1/2, -z+1/2'
'-x, -y, -z'
'x, -y-1/2, z-1/2'

loop_
_atom_site_type_symbol
_atom_site_label
_atom_site_fract_x
_atom_site_fract_y
_atom_site_fract_z
_atom_site_U_iso_or_equiv
_atom_site_adp_type
_atom_site_calc_flag
_atom_site_refinement_flags
_atom_site_occupancy
_atom_site_disorder_assembly
_atom_site_disorder_group
C C1 0.2297(5) -0.2415(4) 0.1298(4) 0.0366(10) Uani d . 1 . .
C C2 0.3682(5) -0.1601(4) 0.1499(4) 0.0448(12) Uani d . 1 . .
H H2A 0.4293 -0.1539 0.2294 0.054 Uiso calc R 1 . .
H H2B 0.4348 -0.1911 0.1123 0.054 Uiso calc R 1 . .
C C3 0.4244(6) 0.0439(5) 0.1218(6) 0.0624(17) Uani d . 1 . .
H H3A 0.5088 0.0130 0.1011 0.075 Uiso calc R 1 . .
H H3B 0.4672 0.0692 0.1996 0.075 Uiso calc R 1 . .
C C4 0.3444(5) 0.1465(4) 0.0478(5) 0.0472(12) Uani d . 1 . .
C C5 -0.1765(6) 0.6455(5) -0.2108(5) 0.0580(14) Uani d . 1 . .
H H5A -0.2099 0.6479 -0.2910 0.087 Uiso calc R 1 . .
H H5B -0.1767 0.7255 -0.1827 0.087 Uiso calc R 1 . .
H H5C -0.2467 0.5957 -0.1898 0.087 Uiso calc R 1 . .
C C6 -0.0157(6) 0.5948(4) -0.1628(4) 0.0382(10) Uani d . 1 . .
C C7 0.1197(6) 0.6589(4) -0.1471(4) 0.0458(12) Uani d . 1 . .
H H7 0.1137 0.7402 -0.1658 0.055 Uiso calc R 1 . .
C C8 0.2626(6) 0.6036(5) -0.1042(5) 0.0573(14) Uani d . 1 . .
H H8 0.3533 0.6474 -0.0933 0.069 Uiso calc R 1 . .
C C9 0.2722(7) 0.4822(5) -0.0770(6) 0.0567(15) Uani d . 1 . .
H H9 0.3684 0.4430 -0.0496 0.068 Uiso calc R 1 . .
C C10 0.1364(6) 0.4216(4) -0.0916(4) 0.0460(11) Uani d . 1 . .
H H10 0.1401 0.3406 -0.0724 0.055 Uiso calc R 1 . .
N N1 -0.0011(5) 0.4779(3) -0.1330(3) 0.0361(9) Uani d . 1 . .
O O1 0.0042(4) 0.0549(3) 0.1298(3) 0.0441(8) Uani d . 1 . .
O O2 0.0958(3) -0.1982(2) 0.0778(3) 0.0417(7) Uani d . 1 . .
O O3 0.2569(4) -0.3464(3) 0.1655(3) 0.0517(9) Uani d . 1 . .
O O4 0.3067(4) -0.0462(3) 0.1057(3) 0.0566(10) Uani d . 1 . .
O O5 0.1986(3) 0.1378(3) -0.0026(3) 0.0540(9) Uani d . 1 . .
O O6 0.4252(4) 0.2318(3) 0.0393(4) 0.0861(15) Uani d . 1 . .
U U1 0.0000 0.0000 0.0000 0.02645(10) Uani d S 1 . .
H H1 -0.084(6) 0.441(5) -0.137(4) 0.050(15) Uiso d . 1 . .

loop_
_atom_site_aniso_label
_atom_site_aniso_U_11
_atom_site_aniso_U_22
_atom_site_aniso_U_33
_atom_site_aniso_U_12
_atom_site_aniso_U_13
_atom_site_aniso_U_23
C1 0.036(2) 0.028(2) 0.044(3) 0.0004(18) 0.012(2) 0.0039(19)
C2 0.032(2) 0.030(2) 0.065(3) 0.0045(19) 0.009(2) 0.015(2)
C3 0.032(3) 0.039(3) 0.098(5) -0.014(2) 0.003(3) 0.021(3)
C4 0.032(2) 0.035(3) 0.072(3) -0.004(2) 0.016(2) 0.010(2)
C5 0.060(3) 0.042(3) 0.067(4) 0.008(2) 0.018(3) 0.005(3)
C6 0.054(3) 0.029(2) 0.032(2) -0.002(2) 0.015(2) -0.0031(18)
C7 0.063(3) 0.025(2) 0.050(3) -0.012(2) 0.022(3) 0.001(2)
C8 0.051(3) 0.048(3) 0.070(4) -0.021(3) 0.018(3) -0.002(3)
C9 0.042(3) 0.047(3) 0.073(4) -0.001(2) 0.011(3) 0.010(3)
C10 0.049(3) 0.034(3) 0.053(3) -0.005(2) 0.016(2) 0.007(2)
N1 0.043(2) 0.027(2) 0.037(2) -0.0084(17) 0.0141(18) 0.0000(16)
O1 0.064(2) 0.0293(17) 0.0412(18) 0.0008(15) 0.0216(16) 0.0011(15)
O2 0.0303(15) 0.0281(15) 0.0579(19) -0.0018(12) 0.0059(14) 0.0078(15)
O3 0.0395(18) 0.0316(17) 0.075(2) 0.0020(14) 0.0108(17) 0.0193(17)
O4 0.0329(18) 0.0277(16) 0.094(3) -0.0072(15) 0.0050(18) 0.0180(19)
O5 0.0320(17) 0.0413(18) 0.082(3) -0.0069(14) 0.0129(17) 0.0208(18)
O6 0.041(2) 0.049(2) 0.153(4) -0.0139(18) 0.018(2) 0.041(3)
U1 0.02845(13) 0.01915(13) 0.02961(13) -0.00378(8) 0.00812(9) 0.00164(8)

loop_
_atom_type_symbol
_atom_type_description
_atom_type_scat_dispersion_real
_atom_type_scat_dispersion_imag
_atom_type_scat_source
C C 0.0033 0.0016 'International Tables Vol C Tables 4.2.6.8 and 6.1.1.4'
H H 0.0000 0.0000 'International Tables Vol C Tables 4.2.6.8 and 6.1.1.4'
N N 0.0061 0.0033 'International Tables Vol C Tables 4.2.6.8 and 6.1.1.4'
O O 0.0106 0.0060 'International Tables Vol C Tables 4.2.6.8 and 6.1.1.4'
U U -9.6767 9.6646 'International Tables Vol C Tables 4.2.6.8 and 6.1.1.4'

loop_
_geom_angle_atom_site_label_1
_geom_angle_atom_site_label_2
_geom_angle_atom_site_label_3
_geom_angle_site_symmetry_1
_geom_angle_site_symmetry_3
_geom_angle
_geom_angle_publ_flag
O3 C1 O2 . . 125.3(4) ?
O3 C1 C2 . . 117.2(4) ?
O2 C1 C2 . . 117.5(4) ?
O4 C2 C1 . . 106.3(3) ?
O4 C2 H2A . . 110.5 ?
C1 C2 H2A . . 110.5 ?
O4 C2 H2B . . 110.5 ?
C1 C2 H2B . . 110.5 ?
H2A C2 H2B . . 108.7 ?
O4 C3 C4 . . 105.8(4) ?
O4 C3 H3A . . 110.6 ?
C4 C3 H3A . . 110.6 ?
O4 C3 H3B . . 110.6 ?
C4 C3 H3B . . 110.6 ?
H3A C3 H3B . . 108.7 ?
O6 C4 O5 . . 125.1(5) ?
O6 C4 C3 . . 118.1(4) ?
O5 C4 C3 . . 116.8(4) ?
C6 C5 H5A . . 109.5 ?
C6 C5 H5B . . 109.5 ?
H5A C5 H5B . . 109.5 ?
C6 C5 H5C . . 109.5 ?
H5A C5 H5C . . 109.5 ?
H5B C5 H5C . . 109.5 ?
N1 C6 C7 . . 117.7(4) ?
N1 C6 C5 . . 117.6(4) ?
C7 C6 C5 . . 124.7(4) ?
C8 C7 C6 . . 120.4(4) ?
C8 C7 H7 . . 119.8 ?
C6 C7 H7 . . 119.8 ?
C7 C8 C9 . . 120.0(5) ?
C7 C8 H8 . . 120.0 ?
C9 C8 H8 . . 120.0 ?
C10 C9 C8 . . 118.2(5) ?
C10 C9 H9 . . 120.9 ?
C8 C9 H9 . . 120.9 ?
N1 C10 C9 . . 120.4(5) ?
N1 C10 H10 . . 119.8 ?
C9 C10 H10 . . 119.8 ?
C10 N1 C6 . . 123.2(4) ?
C10 N1 H1 . . 120(4) ?
C6 N1 H1 . . 117(4) ?
C1 O2 U1 . . 134.1(3) ?
C2 O4 C3 . . 113.4(4) ?
C2 O4 U1 . . 124.2(2) ?
C3 O4 U1 . . 122.4(3) ?
C4 O5 U1 . . 135.6(3) ?
O1 U1 O1 . 3 180.0 ?
O1 U1 O5 . 3 87.76(14) ?
O1 U1 O5 3 3 92.24(14) ?
O1 U1 O5 . . 92.24(14) ?
O1 U1 O5 3 . 87.76(14) ?
O5 U1 O5 3 . 180.0 ?
O1 U1 O2 . 3 87.37(13) ?
O1 U1 O2 3 3 92.63(13) ?
O5 U1 O2 3 3 114.84(10) ?
O5 U1 O2 . 3 65.16(10) ?
O1 U1 O2 . . 92.63(13) ?
O1 U1 O2 3 . 87.37(13) ?
O5 U1 O2 3 . 65.16(10) ?
O5 U1 O2 . . 114.84(10) ?
O2 U1 O2 3 . 180.0 ?
O1 U1 O4 . 3 93.82(14) ?
O1 U1 O4 3 3 86.18(14) ?
O5 U1 O4 3 3 57.73(10) ?
O5 U1 O4 . 3 122.27(10) ?
O2 U1 O4 3 3 57.89(10) ?
O2 U1 O4 . 3 122.11(10) ?
O1 U1 O4 . . 86.18(14) ?
O1 U1 O4 3 . 93.82(14) ?
O5 U1 O4 3 . 122.27(10) ?
O5 U1 O4 . . 57.73(10) ?
O2 U1 O4 3 . 122.11(10) ?
O2 U1 O4 . . 57.89(10) ?
O4 U1 O4 3 . 180.0 ?

loop_
_geom_bond_atom_site_label_1
_geom_bond_atom_site_label_2
_geom_bond_site_symmetry_2
_geom_bond_distance
_geom_bond_publ_flag
C1 O3 . 1.243(5) ?
C1 O2 . 1.260(5) ?
C1 C2 . 1.503(6) ?
C2 O4 . 1.416(5) ?
C2 H2A . 0.9700 ?
C2 H2B . 0.9700 ?
C3 O4 . 1.431(6) ?
C3 C4 . 1.493(7) ?
C3 H3A . 0.9700 ?
C3 H3B . 0.9700 ?
C4 O6 . 1.232(5) ?
C4 O5 . 1.260(5) ?
C5 C6 . 1.487(7) ?
C5 H5A . 0.9600 ?
C5 H5B . 0.9600 ?
C5 H5C . 0.9600 ?
C6 N1 . 1.345(6) ?
C6 C7 . 1.382(6) ?
C7 C8 . 1.368(7) ?
C7 H7 . 0.9300 ?
C8 C9 . 1.387(7) ?
C8 H8 . 0.9300 ?
C9 C10 . 1.368(7) ?
C9 H9 . 0.9300 ?
C10 N1 . 1.333(6) ?
C10 H10 . 0.9300 ?
N1 H1 . 0.85(6) ?
O1 U1 . 1.760(3) ?
O2 U1 . 2.443(3) ?
O4 U1 . 2.690(3) ?
O5 U1 . 2.391(3) ?
U1 O1 3 1.760(3) ?
U1 O5 3 2.390(3) ?
U1 O2 3 2.443(3) ?
U1 O4 3 2.690(3) ?

loop_
_geom_hbond_atom_site_label_D
_geom_hbond_atom_site_label_H
_geom_hbond_atom_site_label_A
_geom_hbond_site_symmetry_A
_geom_hbond_distance_DH
_geom_hbond_distance_HA
_geom_hbond_distance_DA
_geom_hbond_angle_DHA
N1 H1 O3 3_555 0.90(6) 1.77(6) 2.666(5) 169.5
C7 H7 O1 3_565 0.93 2.63 3.409(6) 141.2
C8 H8 O6 3_665 0.93 2.32 3.242(7) 170.8
C10 H10 O5 1_555 0.93 2.41 3.328(6) 169.6
